data_1548543
loop_
_publ_author_name
'Zeng, Qingying'
'Mukherjee, Arijit'
'M\"uller, Peter'
'Rogers, Robin D.'
'Myerson, Allan S.'

_publ_section_title
;
 Exploring the role of ionic liquids to tune the polymorphic outcome of
 organic compounds.
;
_journal_issue 6
_journal_name_full 'Chemical science'
_journal_page_first 1510
_journal_page_last 1520
_journal_paper_doi 10.1039/c7sc04353h
_journal_volume 9
_journal_year 2018
_chemical_formula_sum 'C14 H18 N2 O4'
_chemical_formula_weight 278.30
_space_group_crystal_system triclinic
_space_group_IT_number 2
_space_group_name_Hall '-P 1'
_space_group_name_H-M_alt 'P -1'
_symmetry_space_group_name_Hall '-P 1'
_symmetry_space_group_name_H-M 'P -1'
_atom_sites_solution_hydrogens mixed
_atom_sites_solution_primary direct
_atom_sites_solution_secondary difmap
_audit_creation_method SHELXL-2014/7
_audit_update_record
;
2017-10-03 deposited with the CCDC.
2017-12-13 downloaded from the CCDC.
;
_cell_angle_alpha 77.801(7)
_cell_angle_beta 83.650(8)
_cell_angle_gamma 88.409(7)
_cell_formula_units_Z 1
_cell_length_a 6.746(3)
_cell_length_b 7.246(3)
_cell_length_c 7.434(3)
_cell_measurement_reflns_used 8839
_cell_measurement_temperature 100(2)
_cell_measurement_theta_max 33.28
_cell_measurement_theta_min 2.82
_cell_volume 353.0(3)
_computing_cell_refinement 'SAINT 7.46A (Bruker-AXS, 2015)'
_computing_data_collection 'APEX2 v2011.4.0 (Bruker-AXS, 2015)'
_computing_data_reduction 'SAINT 7.46A (Bruker-AXS, 2015)'
_computing_molecular_graphics 'Bruker SHELXTL'
_computing_publication_material 'Bruker SHELXTL'
_computing_structure_refinement 'SHELXL-2014/7 (Sheldrick, 2014)'
_computing_structure_solution 'SHELXT-2015 (Sheldrick, 2015)'
_diffrn_ambient_temperature 100(2)
_diffrn_detector_area_resol_mean 8.3
_diffrn_measured_fraction_theta_full 0.999
_diffrn_measured_fraction_theta_max 0.984
_diffrn_measurement_device_type 'Bruker Smart APEX2 CCD'
_diffrn_measurement_method '\f and \w scans'
_diffrn_radiation_type MoK\a
_diffrn_radiation_wavelength 0.71073
_diffrn_reflns_av_unetI/netI 0.0452
_diffrn_reflns_Laue_measured_fraction_full 0.999
_diffrn_reflns_Laue_measured_fraction_max 0.984
_diffrn_reflns_limit_h_max 10
_diffrn_reflns_limit_h_min -10
_diffrn_reflns_limit_k_max 11
_diffrn_reflns_limit_k_min -10
_diffrn_reflns_limit_l_max 11
_diffrn_reflns_limit_l_min 0
_diffrn_reflns_number 2771
_diffrn_reflns_point_group_measured_fraction_full 0.999
_diffrn_reflns_point_group_measured_fraction_max 0.984
_diffrn_reflns_theta_full 25.242
_diffrn_reflns_theta_max 33.642
_diffrn_reflns_theta_min 2.820
_diffrn_source 'I\mS micro-focus sealed tube, multilayer optics'
_exptl_absorpt_coefficient_mu 0.097
_exptl_absorpt_correction_T_max 0.746552
_exptl_absorpt_correction_T_min 0.290833
_exptl_absorpt_correction_type multi-scan
_exptl_absorpt_process_details 'SADABS (Sheldrick, 2009)'
_exptl_crystal_colour colourless
_exptl_crystal_density_diffrn 1.309
_exptl_crystal_density_method 'not measured'
_exptl_crystal_description plate
_exptl_crystal_F_000 148
_exptl_crystal_size_max 0.409
_exptl_crystal_size_mid 0.220
_exptl_crystal_size_min 0.113
_refine_diff_density_max 0.450
_refine_diff_density_min -0.319
_refine_diff_density_rms 0.075
_refine_ls_extinction_method none
_refine_ls_goodness_of_fit_ref 1.077
_refine_ls_hydrogen_treatment mixed
_refine_ls_matrix_type full
_refine_ls_number_parameters 134
_refine_ls_number_reflns 2771
_refine_ls_number_restraints 163
_refine_ls_restrained_S_all 1.048
_refine_ls_R_factor_all 0.0790
_refine_ls_R_factor_gt 0.0624
_refine_ls_shift/su_max 0.001
_refine_ls_shift/su_mean 0.000
_refine_ls_structure_factor_coef Fsqd
_refine_ls_weighting_details 'w=1/[\s^2^(Fo^2^)+(0.1369P)^2^] where P=(Fo^2^+2Fc^2^)/3'
_refine_ls_weighting_scheme calc
_refine_ls_wR_factor_gt 0.1933
_refine_ls_wR_factor_ref 0.2064
_reflns_Friedel_coverage 0.000
_reflns_number_gt 2101
_reflns_number_total 2771
_reflns_threshold_expression 'I > 2\s(I)'
_cod_data_source_file c7sc04353h2.cif
_cod_data_source_block X17067
_cod_depositor_comments 'Adding full bibliography for 1548543.cif.'
_cod_original_cell_volume 353.0(2)
_cod_database_code 1548543
_shelx_shelxl_version_number 2014/7
_shelx_space_group_comment
; 
The symmetry employed for this shelxl refinement is uniquely defined 
by the following loop, which should always be used as a source of 
symmetry information in preference to the above space-group names. 
They are only intended as comments. 
;
_shelx_estimated_absorpt_t_min 0.962
_shelx_estimated_absorpt_t_max 0.989

loop_
_space_group_symop_operation_xyz
'x, y, z'
'-x, -y, -z'

loop_
_atom_site_label
_atom_site_type_symbol
_atom_site_fract_x
_atom_site_fract_y
_atom_site_fract_z
_atom_site_U_iso_or_equiv
_atom_site_adp_type
_atom_site_occupancy
_atom_site_site_symmetry_order
_atom_site_calc_flag
_atom_site_refinement_flags_posn
_atom_site_refinement_flags_adp
_atom_site_refinement_flags_occupancy
_atom_site_disorder_assembly
_atom_site_disorder_group
O1 O 0.51580(14) 0.65815(12) 0.40051(13) 0.0276(3) Uani 1 1 d D U . . .
H1 H 0.512(7) 0.546(4) 0.464(6) 0.041 Uiso 0.5 1 d D U P . .
O2 O 0.81011(18) 0.56329(14) 0.28345(17) 0.0426(3) Uani 1 1 d . U . . .
C1 C 0.68145(19) 0.68289(15) 0.29706(16) 0.0216(3) Uani 1 1 d . U . . .
C2 C 0.71171(17) 0.87538(15) 0.18979(15) 0.0204(2) Uani 1 1 d . U . . .
C3 C 0.73738(17) 1.03452(15) 0.10549(15) 0.0199(2) Uani 1 1 d . U . . .
C4 C 0.76728(19) 1.22780(16) 0.00416(18) 0.0243(3) Uani 1 1 d . U . . .
H4A H 0.8984 1.2389 -0.0684 0.036 Uiso 1 1 calc R U . . .
H4B H 0.7604 1.3124 0.0916 0.036 Uiso 1 1 calc R U . . .
H4C H 0.6632 1.2627 -0.0791 0.036 Uiso 1 1 calc R U . . .
N1S N 1.1289(3) 0.1594(3) 0.3627(3) 0.0195(4) Uani 0.5 1 d . U P A -1
N2S N 0.9257(3) -0.0345(2) 0.5485(2) 0.0173(4) Uani 0.5 1 d . U P A -1
C1S C 1.2161(18) 0.3325(16) 0.2424(16) 0.0300(18) Uani 0.5 1 d . U P A -1
H1SA H 1.3588 0.3365 0.2553 0.045 Uiso 0.5 1 calc R U P A -1
H1SB H 1.1496 0.4432 0.2784 0.045 Uiso 0.5 1 calc R U P A -1
H1SC H 1.1978 0.3330 0.1133 0.045 Uiso 0.5 1 calc R U P A -1
C2S C 1.2181(4) -0.0157(3) 0.3877(3) 0.0217(4) Uani 0.5 1 d . U P A -1
H2S H 1.3466 -0.0449 0.3344 0.026 Uiso 0.5 1 calc R U P A -1
C3S C 1.0883(10) -0.1399(11) 0.5032(9) 0.0211(9) Uani 0.5 1 d . U P A -1
H3S H 1.1068 -0.2720 0.5438 0.025 Uiso 0.5 1 calc R U P A -1
C4S C 0.9512(10) 0.1420(11) 0.4615(9) 0.0202(9) Uani 0.5 1 d . U P A -1
H4S H 0.8576 0.2414 0.4680 0.024 Uiso 0.5 1 calc R U P A -1
C5S C 0.7396(4) -0.1050(3) 0.6649(3) 0.0221(4) Uani 0.5 1 d . U P A -1
H5SA H 0.6294 -0.0959 0.5859 0.027 Uiso 0.5 1 calc R U P A -1
H5SB H 0.7048 -0.0247 0.7564 0.027 Uiso 0.5 1 calc R U P A -1
C6S C 0.7619(16) -0.3064(15) 0.7649(16) 0.0254(14) Uani 0.5 1 d . U P A -1
H6SA H 0.7866 -0.3874 0.6746 0.038 Uiso 0.5 1 calc R U P A -1
H6SB H 0.6392 -0.3465 0.8459 0.038 Uiso 0.5 1 calc R U P A -1
H6SC H 0.8742 -0.3165 0.8395 0.038 Uiso 0.5 1 calc R U P A -1

loop_
_atom_site_aniso_label
_atom_site_aniso_U_11
_atom_site_aniso_U_22
_atom_site_aniso_U_33
_atom_site_aniso_U_23
_atom_site_aniso_U_13
_atom_site_aniso_U_12
O1 0.0258(5) 0.0175(4) 0.0331(5) 0.0072(3) 0.0004(4) -0.0003(3)
O2 0.0469(7) 0.0173(5) 0.0510(7) 0.0072(4) 0.0192(5) 0.0105(4)
C1 0.0278(6) 0.0135(5) 0.0218(5) -0.0001(4) -0.0015(4) -0.0007(4)
C2 0.0226(5) 0.0149(5) 0.0218(5) -0.0005(4) -0.0012(4) 0.0000(4)
C3 0.0214(5) 0.0141(5) 0.0226(5) -0.0002(4) -0.0025(4) 0.0005(4)
C4 0.0268(6) 0.0138(5) 0.0292(6) 0.0033(4) -0.0037(4) -0.0018(4)
N1S 0.0248(9) 0.0117(7) 0.0204(8) -0.0002(6) -0.0017(7) 0.0015(6)
N2S 0.0227(9) 0.0106(7) 0.0176(7) -0.0016(6) -0.0019(6) 0.0024(6)
C1S 0.042(4) 0.014(2) 0.027(2) 0.0061(17) 0.003(2) -0.004(2)
C2S 0.0259(11) 0.0132(9) 0.0242(10) -0.0017(7) -0.0004(8) 0.0049(7)
C3S 0.027(2) 0.0142(13) 0.022(2) -0.0055(15) -0.0038(14) 0.0087(15)
C4S 0.029(2) 0.0121(12) 0.020(2) -0.0045(13) -0.0030(14) 0.0044(15)
C5S 0.0248(11) 0.0136(9) 0.0258(10) -0.0018(7) 0.0014(8) 0.0019(8)
C6S 0.027(2) 0.016(3) 0.030(2) 0.0044(16) -0.0065(17) -0.0038(19)

loop_
_atom_type_symbol
_atom_type_description
_atom_type_scat_dispersion_real
_atom_type_scat_dispersion_imag
_atom_type_scat_source
C C 0.0033 0.0016 'International Tables Vol C Tables 4.2.6.8 and 6.1.1.4'
H H 0.0000 0.0000 'International Tables Vol C Tables 4.2.6.8 and 6.1.1.4'
N N 0.0061 0.0033 'International Tables Vol C Tables 4.2.6.8 and 6.1.1.4'
O O 0.0106 0.0060 'International Tables Vol C Tables 4.2.6.8 and 6.1.1.4'

loop_
_geom_angle_atom_site_label_1
_geom_angle_atom_site_label_2
_geom_angle_atom_site_label_3
_geom_angle
C1 O1 H1 109(3)
O2 C1 O1 126.13(11)
O2 C1 C2 119.76(11)
O1 C1 C2 114.11(10)
C3 C2 C1 178.48(12)
C2 C3 C4 179.58(14)
C3 C4 H4A 109.5
C3 C4 H4B 109.5
H4A C4 H4B 109.5
C3 C4 H4C 109.5
H4A C4 H4C 109.5
H4B C4 H4C 109.5
C4S N1S C2S 107.9(4)
C4S N1S C1S 127.0(6)
C2S N1S C1S 125.0(5)
C4S N2S C3S 109.7(3)
C4S N2S C5S 123.3(3)
C3S N2S C5S 126.9(3)
N1S C1S H1SA 109.5
N1S C1S H1SB 109.5
H1SA C1S H1SB 109.5
N1S C1S H1SC 109.5
H1SA C1S H1SC 109.5
H1SB C1S H1SC 109.5
C3S C2S N1S 107.5(3)
C3S C2S H2S 126.2
N1S C2S H2S 126.2
C2S C3S N2S 105.7(5)
C2S C3S H3S 127.1
N2S C3S H3S 127.1
N2S C4S N1S 109.1(5)
N2S C4S H4S 125.4
N1S C4S H4S 125.4
N2S C5S C6S 111.4(5)
N2S C5S H5SA 109.3
C6S C5S H5SA 109.3
N2S C5S H5SB 109.3
C6S C5S H5SB 109.3
H5SA C5S H5SB 108.0
C5S C6S H6SA 109.5
C5S C6S H6SB 109.5
H6SA C6S H6SB 109.5
C5S C6S H6SC 109.5
H6SA C6S H6SC 109.5
H6SB C6S H6SC 109.5

loop_
_geom_bond_atom_site_label_1
_geom_bond_atom_site_label_2
_geom_bond_distance
O1 C1 1.2787(15)
O1 H1 0.846(18)
O2 C1 1.2209(16)
C1 C2 1.4604(15)
C2 C3 1.1976(15)
C3 C4 1.4512(16)
C4 H4A 0.9800
C4 H4B 0.9800
C4 H4C 0.9800
N1S C4S 1.329(6)
N1S C2S 1.374(3)
N1S C1S 1.473(11)
N2S C4S 1.312(7)
N2S C3S 1.371(6)
N2S C5S 1.481(3)
C1S H1SA 0.9800
C1S H1SB 0.9800
C1S H1SC 0.9800
C2S C3S 1.366(7)
C2S H2S 0.9500
C3S H3S 0.9500
C4S H4S 0.9500
C5S C6S 1.503(11)
C5S H5SA 0.9900
C5S H5SB 0.9900
C6S H6SA 0.9800
C6S H6SB 0.9800
C6S H6SC 0.9800

loop_
_geom_hbond_atom_site_label_D
_geom_hbond_atom_site_label_H
_geom_hbond_atom_site_label_A
_geom_hbond_distance_DH
_geom_hbond_distance_HA
_geom_hbond_distance_DA
_geom_hbond_angle_DHA
_geom_hbond_site_symmetry_A
O1 H1 O1 0.846(18) 1.609(18) 2.4519(18) 174(5) 2_666
